data_4347387
loop_
_publ_author_name
'Tong, Jin'
'Demeshko, Serhiy'
'John, Michael'
'Dechert, Sebastian'
'Meyer, Franc'

_publ_section_title
;
 Redox-Induced Single-Molecule Magnetism in Mixed-Valent [2 \\times 2] Co4
 Grid Complexes.
;
_journal_issue 9
_journal_name_full 'Inorganic chemistry'
_journal_page_first 4362
_journal_page_last 4372
_journal_paper_doi 10.1021/acs.inorgchem.6b00106
_journal_volume 55
_journal_year 2016
_chemical_formula_moiety 'C76 H52 Co4 N32 4+, 4(B F4 -), 2(C2 H3 N)'
_chemical_formula_sum 'C80 H58 B4 Co4 F16 N34'
_chemical_formula_weight 2078.56
_space_group_crystal_system monoclinic
_space_group_IT_number 14
_space_group_name_Hall '-P 2ybc'
_space_group_name_H-M_alt 'P 1 21/c 1'
_atom_sites_solution_hydrogens geom
_audit_creation_method SHELXL-2014/7
_cell_angle_alpha 90
_cell_angle_beta 94.6570(10)
_cell_angle_gamma 90
_cell_formula_units_Z 4
_cell_length_a 14.0340(3)
_cell_length_b 13.3498(2)
_cell_length_c 50.7076(9)
_cell_measurement_reflns_used 94032
_cell_measurement_temperature 133(2)
_cell_measurement_theta_max 24.598
_cell_measurement_theta_min 1.456
_cell_volume 9468.8(3)
_computing_cell_refinement 'X-AREA (Stoe & Cie, 2002)'
_computing_data_collection 'X-AREA (Stoe & Cie, 2002)'
_computing_data_reduction 'X-AREA (Stoe & Cie, 2002)'
_computing_molecular_graphics 'DIAMOND (Brandenburg, 2012)'
_computing_publication_material 'SHELXL-2014 (Sheldrick, 2014)'
_computing_structure_refinement 'SHELXL-2014/7 (Sheldrick, 2014)'
_computing_structure_solution 'SHELXS-2014 (Sheldrick, 2014)'
_diffrn_ambient_temperature 133(2)
_diffrn_measured_fraction_theta_full 0.995
_diffrn_measured_fraction_theta_max 0.995
_diffrn_measurement_device_type 'Stoe IPDS II'
_diffrn_measurement_method \w
_diffrn_radiation_type MoK\a
_diffrn_radiation_wavelength 0.71073
_diffrn_reflns_av_R_equivalents 0.0683
_diffrn_reflns_av_unetI/netI 0.0376
_diffrn_reflns_Laue_measured_fraction_full 0.995
_diffrn_reflns_Laue_measured_fraction_max 0.995
_diffrn_reflns_limit_h_max 16
_diffrn_reflns_limit_h_min -16
_diffrn_reflns_limit_k_max 15
_diffrn_reflns_limit_k_min -15
_diffrn_reflns_limit_l_max 59
_diffrn_reflns_limit_l_min -58
_diffrn_reflns_number 94032
_diffrn_reflns_point_group_measured_fraction_full 0.995
_diffrn_reflns_point_group_measured_fraction_max 0.995
_diffrn_reflns_theta_full 24.598
_diffrn_reflns_theta_max 24.598
_diffrn_reflns_theta_min 1.456
_diffrn_source 'fine-focus sealed tube'
_exptl_absorpt_coefficient_mu 0.782
_exptl_absorpt_correction_type none
_exptl_crystal_colour 'yellow orange'
_exptl_crystal_density_diffrn 1.458
_exptl_crystal_description block
_exptl_crystal_F_000 4192
_exptl_crystal_size_max 0.340
_exptl_crystal_size_mid 0.310
_exptl_crystal_size_min 0.250
_platon_squeeze_details
;
TITL jin13     P 21/c       R = 0.10
CELL   14.0300   13.3520   50.7180     90.00     94.69     90.00
SPGR P21/c
# Solvent Accessible Volume =    1415.1
# Electrons Found in S.A.V. =     285.2
# Note: Atoms in Void as Cxxx and Qxxx all others
C101 0.475 0.698 0.975 !       3.59 eA-3
C102 0.652 0.692 0.243 !       3.19 eA-3
C103 0.551 0.397 0.009 !       3.17 eA-3
C104 0.670 0.031 0.012 !       3.11 eA-3
C105 0.275 0.265 0.768 !       2.83 eA-3
C106 0.551 0.786 0.485 !       2.67 eA-3
C107 0.623 0.741 0.997 !       2.56 eA-3
C108 0.873 0.550 0.454 !       2.53 eA-3
C109 0.217 0.224 0.779 !       2.27 eA-3
C110 0.254 0.978 0.991 !       2.24 eA-3
C111 0.591 0.032 0.013 !       2.21 eA-3
C112 0.901 0.464 0.462 !       1.85 eA-3
C113 0.038 0.876 0.028 !       1.79 eA-3
C114 0.704 0.928 0.008 !       1.77 eA-3
C115 0.702 0.841 0.007 !       1.70 eA-3
C116 0.691 0.045 0.992 !       0.82 eA-3
Q117 0.609 0.410 0.739 !       0.78 eA-3
Q118 0.610 0.515 0.709 !       0.72 eA-3
C119 0.979 0.882-0.000 !       0.67 eA-3
C120 0.060 0.297 0.474 !       0.65 eA-3
Q121 0.029 0.039 0.914 !       0.65 eA-3
Q122 0.044 0.081 0.916 !       0.65 eA-3
Q123 0.100 0.864 0.637 !       0.59 eA-3
C124 0.078 0.172 0.986 !       0.55 eA-3
Q125 0.355 0.809 0.133 !       0.53 eA-3
Q126 0.575 0.327 0.376 !       0.52 eA-3
Q127 0.168 0.012 0.241 !       0.51 eA-3
Q128 0.228 0.846 0.461 !       0.50 eA-3
Q129 0.131 0.455 0.773 !       0.50 eA-3
;
_refine_diff_density_max 0.648
_refine_diff_density_min -0.479
_refine_diff_density_rms 0.068
_refine_ls_extinction_method none
_refine_ls_goodness_of_fit_ref 1.032
_refine_ls_hydrogen_treatment constr
_refine_ls_matrix_type full
_refine_ls_number_parameters 1243
_refine_ls_number_reflns 15875
_refine_ls_number_restraints 0
_refine_ls_restrained_S_all 1.032
_refine_ls_R_factor_all 0.0682
_refine_ls_R_factor_gt 0.0542
_refine_ls_shift/su_max 0.002
_refine_ls_shift/su_mean 0.000
_refine_ls_structure_factor_coef Fsqd
_refine_ls_weighting_details 'w=1/[\s^2^(Fo^2^)+(0.0875P)^2^+6.8352P] where P=(Fo^2^+2Fc^2^)/3'
_refine_ls_weighting_scheme calc
_refine_ls_wR_factor_gt 0.1444
_refine_ls_wR_factor_ref 0.1528
_reflns_Friedel_coverage 0.000
_reflns_number_gt 12748
_reflns_number_total 15875
_reflns_threshold_expression 'I > 2\s(I)'
_cod_data_source_file ic6b00106_si_002.cif
_cod_data_source_block jin13_sq_1
_cod_original_sg_symbol_H-M 'P 21/c'
_cod_database_code 4347387
_shelx_shelxl_version_number 2014/7
_shelx_space_group_comment
;
The symmetry employed for this shelxl refinement is uniquely defined
by the following loop, which should always be used as a source of
symmetry information in preference to the above space-group names.
They are only intended as comments.
;
_shelx_estimated_absorpt_t_min 0.777
_shelx_estimated_absorpt_t_max 0.828

loop_
_space_group_symop_operation_xyz
'x, y, z'
'-x, y+1/2, -z+1/2'
'-x, -y, -z'
'x, -y-1/2, z-1/2'

loop_
_atom_site_label
_atom_site_type_symbol
_atom_site_fract_x
_atom_site_fract_y
_atom_site_fract_z
_atom_site_U_iso_or_equiv
_atom_site_adp_type
_atom_site_occupancy
_atom_site_site_symmetry_order
_atom_site_calc_flag
_atom_site_refinement_flags_posn
_atom_site_refinement_flags_adp
Co1 Co 0.70994(3) 0.66925(4) 0.89299(2) 0.04447(13) Uani 1 1 d . .
Co2 Co 0.86169(3) 0.41753(4) 0.86124(2) 0.04503(14) Uani 1 1 d . .
Co3 Co 0.59993(3) 0.24206(4) 0.86879(2) 0.04267(13) Uani 1 1 d . .
Co4 Co 0.42857(4) 0.51386(4) 0.87329(2) 0.05186(15) Uani 1 1 d . .
N1 N 0.7195(2) 0.6043(2) 0.85562(6) 0.0456(7) Uani 1 1 d . .
N2 N 0.7643(2) 0.5261(2) 0.84610(6) 0.0450(7) Uani 1 1 d . .
N3 N 0.6240(2) 0.7621(2) 0.86714(6) 0.0467(7) Uani 1 1 d . .
N4 N 0.5866(2) 0.8499(2) 0.90354(7) 0.0547(8) Uani 1 1 d . .
N5 N 0.6589(2) 0.7989(3) 0.91738(7) 0.0557(8) Uani 1 1 d . .
N6 N 0.8360(2) 0.3783(2) 0.82124(7) 0.0510(8) Uani 1 1 d . .
N7 N 0.9208(2) 0.2364(3) 0.83088(7) 0.0570(8) Uani 1 1 d . .
N8 N 0.9234(2) 0.2671(2) 0.85666(7) 0.0550(8) Uani 1 1 d . .
N11 N 0.7849(2) 0.3620(2) 0.89221(6) 0.0438(7) Uani 1 1 d . .
N12 N 0.7013(2) 0.3159(2) 0.89453(6) 0.0430(7) Uani 1 1 d . .
N13 N 0.9473(2) 0.4568(2) 0.89568(6) 0.0471(7) Uani 1 1 d . .
N14 N 1.0436(2) 0.5401(2) 0.86912(7) 0.0511(8) Uani 1 1 d . .
N15 N 0.9826(2) 0.5084(3) 0.84844(7) 0.0546(8) Uani 1 1 d . .
N16 N 0.5486(2) 0.2215(2) 0.90599(6) 0.0439(7) Uani 1 1 d . .
N17 N 0.4171(2) 0.1487(2) 0.88459(7) 0.0499(7) Uani 1 1 d . .
N18 N 0.4573(2) 0.1737(2) 0.86188(7) 0.0518(8) Uani 1 1 d . .
N21 N 0.5530(2) 0.3589(2) 0.84330(6) 0.0464(7) Uani 1 1 d . .
N22 N 0.5068(2) 0.4461(2) 0.84528(7) 0.0476(7) Uani 1 1 d . .
N23 N 0.6444(2) 0.1967(2) 0.83229(6) 0.0469(7) Uani 1 1 d . .
N24 N 0.7169(2) 0.0633(2) 0.85389(6) 0.0478(7) Uani 1 1 d . .
N25 N 0.6837(2) 0.1039(2) 0.87628(6) 0.0483(7) Uani 1 1 d . .
N26 N 0.4117(2) 0.6129(2) 0.84128(7) 0.0522(8) Uani 1 1 d . .
N27 N 0.3322(2) 0.7181(2) 0.86772(8) 0.0568(9) Uani 1 1 d . .
N28 N 0.3528(2) 0.6493(3) 0.88707(8) 0.0567(8) Uani 1 1 d . .
N31 N 0.5327(2) 0.5277(2) 0.90573(7) 0.0492(7) Uani 1 1 d . .
N32 N 0.6201(2) 0.5686(2) 0.91108(6) 0.0461(7) Uani 1 1 d . .
N33 N 0.3735(2) 0.4251(3) 0.90223(9) 0.0633(10) Uani 1 1 d . .
N34 N 0.2533(3) 0.3779(3) 0.87143(11) 0.0786(13) Uani 1 1 d . .
N35 N 0.2972(3) 0.4357(3) 0.85419(10) 0.0714(11) Uani 1 1 d . .
N36 N 0.7891(2) 0.6346(2) 0.92828(6) 0.0502(7) Uani 1 1 d . .
N37 N 0.9092(2) 0.7283(3) 0.91318(7) 0.0559(8) Uani 1 1 d . .
N38 N 0.8553(2) 0.7246(2) 0.88945(6) 0.0478(7) Uani 1 1 d . .
C1 C 0.6966(3) 0.6116(3) 0.81127(8) 0.0502(9) Uani 1 1 d . .
H1 H 0.6765 0.6320 0.7938 0.060 Uiso 1 1 calc R U
C2 C 0.6790(3) 0.6579(3) 0.83478(8) 0.0481(8) Uani 1 1 d . .
C3 C 0.7504(3) 0.5286(3) 0.81923(8) 0.0473(8) Uani 1 1 d . .
C4 C 0.6255(3) 0.7477(3) 0.84107(8) 0.0472(8) Uani 1 1 d . .
C5 C 0.5790(3) 0.8131(3) 0.82307(9) 0.0566(10) Uani 1 1 d . .
H5 H 0.5814 0.8033 0.8046 0.068 Uiso 1 1 calc R U
C6 C 0.5292(3) 0.8929(3) 0.83262(9) 0.0624(11) Uani 1 1 d . .
H6 H 0.4964 0.9381 0.8206 0.075 Uiso 1 1 calc R U
C7 C 0.5268(3) 0.9071(3) 0.85955(9) 0.0564(10) Uani 1 1 d . .
H7 H 0.4919 0.9608 0.8664 0.068 Uiso 1 1 calc R U
C8 C 0.5772(3) 0.8404(3) 0.87592(9) 0.0505(9) Uani 1 1 d . .
C9 C 0.5408(3) 0.9106(3) 0.91991(10) 0.0662(12) Uani 1 1 d . .
H9 H 0.4885 0.9537 0.9150 0.079 Uiso 1 1 calc R U
C10 C 0.5831(4) 0.8983(4) 0.94424(10) 0.0769(14) Uani 1 1 d . .
H10 H 0.5667 0.9303 0.9600 0.092 Uiso 1 1 calc R U
C11 C 0.6569(4) 0.8285(4) 0.94183(9) 0.0694(12) Uani 1 1 d . .
H11 H 0.6996 0.8060 0.9561 0.083 Uiso 1 1 calc R U
C12 C 0.7914(3) 0.4468(3) 0.80498(8) 0.0523(9) Uani 1 1 d . .
C13 C 0.7872(3) 0.4349(3) 0.77768(9) 0.0599(10) Uani 1 1 d . .
H13 H 0.7549 0.4822 0.7661 0.072 Uiso 1 1 calc R U
C14 C 0.8319(3) 0.3514(4) 0.76788(10) 0.0684(12) Uani 1 1 d . .
H14 H 0.8304 0.3419 0.7493 0.082 Uiso 1 1 calc R U
C15 C 0.8785(3) 0.2820(4) 0.78446(9) 0.0656(11) Uani 1 1 d . .
H15 H 0.9093 0.2250 0.7778 0.079 Uiso 1 1 calc R U
C16 C 0.8777(3) 0.3002(3) 0.81127(9) 0.0554(10) Uani 1 1 d . .
C17 C 0.9580(4) 0.1433(3) 0.82897(11) 0.0710(13) Uani 1 1 d . .
H17 H 0.9631 0.1060 0.8132 0.085 Uiso 1 1 calc R U
C18 C 0.9865(3) 0.1135(3) 0.85409(11) 0.0717(13) Uani 1 1 d . .
H18 H 1.0163 0.0519 0.8593 0.086 Uiso 1 1 calc R U
C19 C 0.9630(3) 0.1921(3) 0.87060(10) 0.0599(11) Uani 1 1 d . .
H19 H 0.9741 0.1917 0.8893 0.072 Uiso 1 1 calc R U
C21 C 0.7755(3) 0.3288(3) 0.93555(8) 0.0492(9) Uani 1 1 d . .
H21 H 0.7897 0.3239 0.9541 0.059 Uiso 1 1 calc R U
C22 C 0.8306(2) 0.3702(3) 0.91692(8) 0.0458(8) Uani 1 1 d . .
C23 C 0.6944(2) 0.2961(3) 0.92053(7) 0.0437(8) Uani 1 1 d . .
C24 C 0.9223(3) 0.4211(3) 0.91909(8) 0.0506(9) Uani 1 1 d . .
C25 C 0.9809(3) 0.4349(3) 0.94214(9) 0.0605(11) Uani 1 1 d . .
H25 H 0.9641 0.4082 0.9585 0.073 Uiso 1 1 calc R U
C26 C 1.0649(3) 0.4890(4) 0.94058(10) 0.0718(13) Uani 1 1 d . .
H26 H 1.1059 0.5003 0.9561 0.086 Uiso 1 1 calc R U
C27 C 1.0893(3) 0.5262(4) 0.91682(9) 0.0648(11) Uani 1 1 d . .
H27 H 1.1465 0.5634 0.9156 0.078 Uiso 1 1 calc R U
C28 C 1.0276(3) 0.5076(3) 0.89455(8) 0.0503(9) Uani 1 1 d . .
C29 C 1.1107(3) 0.6039(3) 0.86041(10) 0.0594(11) Uani 1 1 d . .
H29 H 1.1607 0.6358 0.8711 0.071 Uiso 1 1 calc R U
C30 C 1.0930(3) 0.6133(4) 0.83398(9) 0.0633(11) Uani 1 1 d . .
H30 H 1.1274 0.6524 0.8223 0.076 Uiso 1 1 calc R U
C31 C 1.0123(3) 0.5526(3) 0.82732(9) 0.0588(10) Uani 1 1 d . .
H31 H 0.9832 0.5445 0.8099 0.071 Uiso 1 1 calc R U
C32 C 0.6078(3) 0.2438(3) 0.92747(8) 0.0453(8) Uani 1 1 d . .
C33 C 0.5860(3) 0.2163(3) 0.95244(8) 0.0535(9) Uani 1 1 d . .
H33 H 0.6277 0.2329 0.9675 0.064 Uiso 1 1 calc R U
C34 C 0.5025(3) 0.1641(3) 0.95518(9) 0.0601(10) Uani 1 1 d . .
H34 H 0.4871 0.1438 0.9723 0.072 Uiso 1 1 calc R U
C35 C 0.4405(3) 0.1409(3) 0.93315(9) 0.0565(10) Uani 1 1 d . .
H35 H 0.3821 0.1062 0.9347 0.068 Uiso 1 1 calc R U
C36 C 0.4689(3) 0.1711(3) 0.90896(8) 0.0476(8) Uani 1 1 d . .
C37 C 0.3295(3) 0.1058(3) 0.87919(10) 0.0611(11) Uani 1 1 d . .
H37 H 0.2882 0.0823 0.8918 0.073 Uiso 1 1 calc R U
C38 C 0.3123(3) 0.1030(4) 0.85271(10) 0.0672(12) Uani 1 1 d . .
H38 H 0.2571 0.0773 0.8429 0.081 Uiso 1 1 calc R U
C39 C 0.3935(3) 0.1462(3) 0.84246(9) 0.0607(10) Uani 1 1 d . .
H39 H 0.4013 0.1545 0.8242 0.073 Uiso 1 1 calc R U
C41 C 0.5299(3) 0.4230(3) 0.80211(8) 0.0500(9) Uani 1 1 d . .
H41 H 0.5302 0.4321 0.7835 0.060 Uiso 1 1 calc R U
C42 C 0.5670(3) 0.3438(3) 0.81740(8) 0.0484(9) Uani 1 1 d . .
C43 C 0.4919(3) 0.4861(3) 0.82052(8) 0.0501(9) Uani 1 1 d . .
C44 C 0.6168(3) 0.2521(3) 0.81074(8) 0.0471(8) Uani 1 1 d . .
C45 C 0.6361(3) 0.2210(3) 0.78569(8) 0.0573(10) Uani 1 1 d . .
H45 H 0.6164 0.2600 0.7705 0.069 Uiso 1 1 calc R U
C46 C 0.6846(3) 0.1320(3) 0.78325(9) 0.0618(11) Uani 1 1 d . .
H46 H 0.6982 0.1094 0.7662 0.074 Uiso 1 1 calc R U
C47 C 0.7137(3) 0.0749(3) 0.80523(8) 0.0561(10) Uani 1 1 d . .
H47 H 0.7473 0.0137 0.8037 0.067 Uiso 1 1 calc R U
C48 C 0.6914(3) 0.1117(3) 0.82949(8) 0.0470(8) Uani 1 1 d . .
C49 C 0.7761(3) -0.0152(3) 0.85991(9) 0.0546(10) Uani 1 1 d . .
H49 H 0.8068 -0.0557 0.8477 0.066 Uiso 1 1 calc R U
C50 C 0.7831(3) -0.0250(3) 0.88677(9) 0.0577(10) Uani 1 1 d . .
H50 H 0.8202 -0.0726 0.8970 0.069 Uiso 1 1 calc R U
C51 C 0.7247(3) 0.0493(3) 0.89607(8) 0.0532(9) Uani 1 1 d . .
H51 H 0.7154 0.0597 0.9142 0.064 Uiso 1 1 calc R U
C52 C 0.4405(3) 0.5804(3) 0.81800(9) 0.0527(9) Uani 1 1 d . .
C53 C 0.4175(3) 0.6336(3) 0.79498(9) 0.0619(11) Uani 1 1 d . .
H53 H 0.4384 0.6114 0.7786 0.074 Uiso 1 1 calc R U
C54 C 0.3633(3) 0.7199(3) 0.79621(10) 0.0671(12) Uani 1 1 d . .
H54 H 0.3468 0.7568 0.7805 0.080 Uiso 1 1 calc R U
C55 C 0.3332(3) 0.7530(3) 0.81962(10) 0.0649(12) Uani 1 1 d . .
H55 H 0.2962 0.8123 0.8205 0.078 Uiso 1 1 calc R U
C56 C 0.3588(3) 0.6964(3) 0.84198(9) 0.0537(10) Uani 1 1 d . .
C57 C 0.2869(3) 0.7988(3) 0.87712(11) 0.0652(12) Uani 1 1 d . .
H57 H 0.2651 0.8561 0.8673 0.078 Uiso 1 1 calc R U
C58 C 0.2788(3) 0.7825(4) 0.90306(12) 0.0711(13) Uani 1 1 d . .
H58 H 0.2510 0.8256 0.9152 0.085 Uiso 1 1 calc R U
C59 C 0.3199(3) 0.6888(3) 0.90833(10) 0.0635(11) Uani 1 1 d . .
H59 H 0.3238 0.6573 0.9252 0.076 Uiso 1 1 calc R U
C61 C 0.5810(3) 0.4930(3) 0.94843(9) 0.0573(10) Uani 1 1 d . .
H61 H 0.5827 0.4690 0.9661 0.069 Uiso 1 1 calc R U
C62 C 0.5091(3) 0.4819(3) 0.92830(9) 0.0558(10) Uani 1 1 d . .
C63 C 0.6498(3) 0.5475(3) 0.93655(8) 0.0515(9) Uani 1 1 d . .
C64 C 0.4172(3) 0.4286(3) 0.92693(11) 0.0644(12) Uani 1 1 d . .
C65 C 0.3787(4) 0.3839(4) 0.94835(13) 0.0839(17) Uani 1 1 d . .
H65 H 0.4090 0.3886 0.9658 0.101 Uiso 1 1 calc R U
C66 C 0.2926(4) 0.3311(4) 0.94296(17) 0.103(2) Uani 1 1 d . .
H66 H 0.2642 0.2983 0.9570 0.124 Uiso 1 1 calc R U
C67 C 0.2486(4) 0.3260(4) 0.91760(17) 0.096(2) Uani 1 1 d . .
H67 H 0.1906 0.2901 0.9140 0.115 Uiso 1 1 calc R U
C68 C 0.2912(3) 0.3743(3) 0.89793(14) 0.0767(16) Uani 1 1 d . .
C69 C 0.1773(4) 0.3275(4) 0.85877(19) 0.101(2) Uani 1 1 d . .
H69 H 0.1361 0.2814 0.8665 0.122 Uiso 1 1 calc R U
C70 C 0.1730(4) 0.3568(5) 0.8333(2) 0.111(3) Uani 1 1 d . .
H70 H 0.1270 0.3364 0.8196 0.134 Uiso 1 1 calc R U
C71 C 0.2482(3) 0.4222(4) 0.83099(13) 0.0824(16) Uani 1 1 d . .
H71 H 0.2628 0.4533 0.8150 0.099 Uiso 1 1 calc R U
C72 C 0.7439(3) 0.5853(3) 0.94687(8) 0.0561(10) Uani 1 1 d . .
C73 C 0.7859(3) 0.5753(4) 0.97246(9) 0.0709(12) Uani 1 1 d . .
H73 H 0.7558 0.5381 0.9854 0.085 Uiso 1 1 calc R U
C74 C 0.8743(4) 0.6221(5) 0.97850(11) 0.0866(16) Uani 1 1 d . .
H74 H 0.9037 0.6181 0.9960 0.104 Uiso 1 1 calc R U
C75 C 0.9194(4) 0.6736(4) 0.95968(10) 0.0778(14) Uani 1 1 d . .
H75 H 0.9798 0.7044 0.9637 0.093 Uiso 1 1 calc R U
C76 C 0.8734(3) 0.6789(3) 0.93470(8) 0.0573(10) Uani 1 1 d . .
C77 C 0.9943(3) 0.7744(4) 0.91060(10) 0.0644(11) Uani 1 1 d . .
H77 H 1.0434 0.7862 0.9243 0.077 Uiso 1 1 calc R U
C78 C 0.9957(3) 0.8003(3) 0.88498(10) 0.0634(11) Uani 1 1 d . .
H78 H 1.0456 0.8340 0.8770 0.076 Uiso 1 1 calc R U
C79 C 0.9088(3) 0.7676(3) 0.87242(9) 0.0520(9) Uani 1 1 d . .
H79 H 0.8907 0.7753 0.8541 0.062 Uiso 1 1 calc R U
B1 B 0.1960(4) 0.6720(5) 0.98254(12) 0.0765(16) Uani 1 1 d . .
F11 F 0.2512(2) 0.5918(3) 0.97449(9) 0.1124(12) Uani 1 1 d . .
F12 F 0.1611(2) 0.7201(3) 0.96038(6) 0.1017(11) Uani 1 1 d . .
F13 F 0.2524(2) 0.7344(3) 0.99900(6) 0.1043(11) Uani 1 1 d . .
F14 F 0.1226(2) 0.6335(3) 0.99597(6) 0.0913(9) Uani 1 1 d . .
B2 B 0.4246(4) 0.0074(4) 0.77051(11) 0.0656(13) Uani 1 1 d . .
F21 F 0.4874(4) -0.0659(4) 0.76551(8) 0.158(2) Uani 1 1 d . .
F22 F 0.4013(3) 0.0651(2) 0.74817(6) 0.0914(9) Uani 1 1 d . .
F23 F 0.4618(3) 0.0663(3) 0.79021(6) 0.1072(11) Uani 1 1 d . .
F24 F 0.3465(3) -0.0384(4) 0.77853(11) 0.151(2) Uani 1 1 d . .
B3 B 0.1413(6) 0.0317(6) 0.92171(17) 0.097(2) Uani 1 1 d . .
F31 F 0.2340(3) 0.0380(5) 0.93159(8) 0.156(2) Uani 1 1 d . .
F32 F 0.1417(3) -0.0091(3) 0.89605(9) 0.1148(12) Uani 1 1 d . .
F33 F 0.1089(4) 0.1296(4) 0.91931(12) 0.166(2) Uani 1 1 d . .
F34 F 0.0929(3) -0.0246(3) 0.93757(10) 0.1428(17) Uani 1 1 d . .
B4 B 0.1206(4) 0.5414(5) 0.75984(11) 0.0688(14) Uani 1 1 d . .
F41 F 0.1338(3) 0.6370(3) 0.76906(7) 0.1068(11) Uani 1 1 d . .
F42 F 0.0470(4) 0.4947(5) 0.76934(8) 0.166(2) Uani 1 1 d . .
F43 F 0.2055(4) 0.4926(4) 0.76584(11) 0.1573(19) Uani 1 1 d . .
F44 F 0.1056(3) 0.5433(3) 0.73235(6) 0.0994(10) Uani 1 1 d . .
N41 N 0.8727(4) 0.3995(5) 0.67166(14) 0.1130(18) Uani 1 1 d . .
C81 C 0.8746(5) 0.4492(6) 0.68996(16) 0.103(2) Uani 1 1 d . .
C82 C 0.8794(6) 0.5227(8) 0.71246(16) 0.145(3) Uani 1 1 d . .
H82A H 0.9454 0.5277 0.7203 0.217 Uiso 1 1 calc R U
H82B H 0.8381 0.4998 0.7259 0.217 Uiso 1 1 calc R U
H82C H 0.8577 0.5885 0.7059 0.217 Uiso 1 1 calc R U
N42 N 0.8409(4) 0.8450(4) 0.80829(10) 0.0943(15) Uani 1 1 d . .
C83 C 0.8875(4) 0.8150(4) 0.79289(11) 0.0824(15) Uani 1 1 d . .
C84 C 0.9505(6) 0.7801(6) 0.77345(16) 0.129(3) Uani 1 1 d . .
H84A H 0.9468 0.8260 0.7583 0.194 Uiso 1 1 calc R U
H84B H 0.9309 0.7129 0.7674 0.194 Uiso 1 1 calc R U
H84C H 1.0164 0.7779 0.7815 0.194 Uiso 1 1 calc R U

loop_
_atom_site_aniso_label
_atom_site_aniso_U_11
_atom_site_aniso_U_22
_atom_site_aniso_U_33
_atom_site_aniso_U_23
_atom_site_aniso_U_13
_atom_site_aniso_U_12
Co1 0.0413(3) 0.0476(3) 0.0443(3) 0.0020(2) 0.0020(2) 0.0021(2)
Co2 0.0403(3) 0.0464(3) 0.0485(3) -0.0009(2) 0.0048(2) -0.0003(2)
Co3 0.0407(3) 0.0430(3) 0.0445(3) -0.0010(2) 0.0041(2) 0.0004(2)
Co4 0.0397(3) 0.0466(3) 0.0689(4) 0.0006(2) 0.0024(2) 0.0008(2)
N1 0.0418(15) 0.0443(16) 0.0507(18) 0.0006(14) 0.0040(13) -0.0013(13)
N2 0.0407(15) 0.0478(17) 0.0465(18) -0.0027(13) 0.0037(13) -0.0037(13)
N3 0.0415(15) 0.0459(17) 0.0521(19) 0.0005(14) 0.0000(13) -0.0013(13)
N4 0.0537(18) 0.0504(18) 0.060(2) -0.0009(16) 0.0033(16) 0.0080(15)
N5 0.0581(19) 0.0569(19) 0.052(2) 0.0009(16) 0.0017(16) 0.0067(16)
N6 0.0478(17) 0.0493(18) 0.056(2) -0.0050(15) 0.0078(15) -0.0006(14)
N7 0.0556(19) 0.0546(19) 0.062(2) -0.0067(16) 0.0145(16) 0.0016(15)
N8 0.0521(18) 0.0518(19) 0.062(2) -0.0017(16) 0.0119(16) -0.0017(15)
N11 0.0385(15) 0.0429(16) 0.0498(18) -0.0010(13) 0.0014(13) -0.0006(12)
N12 0.0398(15) 0.0443(16) 0.0450(17) 0.0000(13) 0.0049(13) 0.0009(13)
N13 0.0380(15) 0.0507(17) 0.0525(19) 0.0049(14) 0.0021(13) -0.0006(13)
N14 0.0384(15) 0.0566(18) 0.058(2) 0.0002(16) 0.0037(14) -0.0020(14)
N15 0.0438(16) 0.062(2) 0.059(2) -0.0008(16) 0.0053(15) -0.0047(15)
N16 0.0403(15) 0.0418(15) 0.0501(18) -0.0029(13) 0.0065(13) 0.0009(12)
N17 0.0439(16) 0.0509(18) 0.055(2) -0.0027(15) 0.0045(14) -0.0028(14)
N18 0.0477(17) 0.0554(19) 0.052(2) -0.0030(15) 0.0014(15) -0.0041(14)
N21 0.0412(15) 0.0458(17) 0.0515(19) -0.0044(14) -0.0008(13) -0.0009(13)
N22 0.0408(15) 0.0447(16) 0.056(2) -0.0007(14) -0.0048(14) 0.0001(13)
N23 0.0445(16) 0.0491(17) 0.0473(18) -0.0014(14) 0.0037(13) 0.0001(13)
N24 0.0478(17) 0.0468(17) 0.0498(19) -0.0007(14) 0.0093(14) 0.0007(13)
N25 0.0534(17) 0.0452(16) 0.0471(18) -0.0010(14) 0.0078(14) 0.0033(14)
N26 0.0411(16) 0.0441(17) 0.070(2) 0.0005(15) -0.0066(15) -0.0021(13)
N27 0.0423(17) 0.0451(17) 0.081(3) 0.0003(17) -0.0045(16) 0.0029(14)
N28 0.0443(17) 0.0535(19) 0.071(2) -0.0008(17) -0.0042(16) 0.0006(14)
N31 0.0440(16) 0.0448(16) 0.060(2) 0.0034(14) 0.0122(14) 0.0015(13)
N32 0.0431(16) 0.0488(17) 0.0465(18) 0.0023(14) 0.0046(13) 0.0040(13)
N33 0.0427(18) 0.0498(19) 0.099(3) 0.0064(19) 0.0173(19) 0.0009(15)
N34 0.0410(19) 0.054(2) 0.140(4) 0.000(2) 0.006(2) -0.0043(16)
N35 0.0456(19) 0.058(2) 0.109(3) -0.007(2) -0.002(2) 0.0003(17)
N36 0.0491(17) 0.0544(18) 0.0469(18) 0.0035(15) 0.0015(14) 0.0060(14)
N37 0.0473(18) 0.065(2) 0.054(2) -0.0002(16) -0.0047(15) -0.0029(15)
N38 0.0427(16) 0.0518(18) 0.0485(18) -0.0017(14) 0.0011(14) 0.0040(13)
C1 0.051(2) 0.054(2) 0.046(2) 0.0007(17) 0.0005(17) -0.0024(17)
C2 0.0453(19) 0.050(2) 0.047(2) 0.0017(17) -0.0040(16) 0.0000(16)
C3 0.0435(19) 0.052(2) 0.046(2) -0.0053(17) 0.0036(16) -0.0042(16)
C4 0.0427(18) 0.049(2) 0.049(2) 0.0005(17) -0.0028(16) -0.0020(16)
C5 0.057(2) 0.055(2) 0.055(2) 0.0048(19) -0.0085(19) 0.0002(19)
C6 0.061(2) 0.057(2) 0.066(3) 0.004(2) -0.013(2) 0.007(2)
C7 0.054(2) 0.046(2) 0.068(3) -0.0009(19) -0.0056(19) 0.0079(17)
C8 0.0420(19) 0.046(2) 0.063(3) 0.0016(18) 0.0045(17) 0.0009(16)
C9 0.072(3) 0.062(3) 0.066(3) -0.008(2) 0.017(2) 0.015(2)
C10 0.099(4) 0.074(3) 0.059(3) -0.010(2) 0.018(3) 0.019(3)
C11 0.089(3) 0.071(3) 0.049(3) -0.005(2) 0.009(2) 0.015(2)
C12 0.047(2) 0.056(2) 0.055(2) -0.0018(19) 0.0042(17) -0.0044(17)
C13 0.063(2) 0.066(3) 0.051(2) -0.009(2) 0.0041(19) -0.005(2)
C14 0.073(3) 0.078(3) 0.055(3) -0.015(2) 0.011(2) -0.003(2)
C15 0.066(3) 0.067(3) 0.064(3) -0.016(2) 0.013(2) 0.000(2)
C16 0.052(2) 0.054(2) 0.061(3) -0.0047(19) 0.0105(19) -0.0012(18)
C17 0.079(3) 0.054(2) 0.082(4) -0.009(2) 0.022(3) 0.009(2)
C18 0.068(3) 0.056(3) 0.094(4) 0.004(2) 0.021(3) 0.011(2)
C19 0.051(2) 0.053(2) 0.076(3) 0.010(2) 0.009(2) -0.0002(18)
C21 0.047(2) 0.056(2) 0.044(2) 0.0046(17) -0.0018(16) -0.0001(17)
C22 0.0395(18) 0.049(2) 0.048(2) 0.0016(16) -0.0003(16) 0.0010(15)
C23 0.0418(18) 0.0432(18) 0.046(2) 0.0025(15) 0.0054(16) 0.0015(15)
C24 0.0423(19) 0.053(2) 0.056(2) 0.0016(18) -0.0004(17) -0.0004(16)
C25 0.052(2) 0.074(3) 0.053(2) 0.005(2) -0.0075(19) -0.010(2)
C26 0.057(2) 0.091(3) 0.064(3) 0.006(3) -0.016(2) -0.013(2)
C27 0.045(2) 0.081(3) 0.067(3) 0.005(2) -0.004(2) -0.016(2)
C28 0.0374(18) 0.051(2) 0.062(3) -0.0013(18) 0.0016(17) 0.0011(16)
C29 0.041(2) 0.059(2) 0.079(3) 0.000(2) 0.011(2) -0.0078(18)
C30 0.050(2) 0.075(3) 0.067(3) 0.004(2) 0.014(2) -0.007(2)
C31 0.051(2) 0.070(3) 0.057(3) 0.004(2) 0.0103(19) -0.006(2)
C32 0.0434(18) 0.0447(19) 0.048(2) 0.0013(16) 0.0032(16) 0.0016(15)
C33 0.052(2) 0.060(2) 0.048(2) 0.0052(18) 0.0036(18) -0.0036(18)
C34 0.058(2) 0.069(3) 0.054(2) 0.006(2) 0.013(2) -0.008(2)
C35 0.049(2) 0.057(2) 0.064(3) 0.004(2) 0.0098(19) -0.0061(18)
C36 0.0449(19) 0.0448(19) 0.053(2) -0.0018(17) 0.0068(17) 0.0000(16)
C37 0.045(2) 0.064(3) 0.075(3) -0.005(2) 0.008(2) -0.0081(18)
C38 0.053(2) 0.068(3) 0.078(3) -0.007(2) -0.008(2) -0.011(2)
C39 0.058(2) 0.063(3) 0.059(3) -0.005(2) -0.006(2) -0.001(2)
C41 0.048(2) 0.051(2) 0.049(2) 0.0044(17) -0.0048(17) -0.0012(17)
C42 0.0433(19) 0.053(2) 0.049(2) -0.0025(17) -0.0004(16) -0.0033(16)
C43 0.0444(19) 0.048(2) 0.056(2) 0.0045(18) -0.0084(17) -0.0022(16)
C44 0.0445(19) 0.050(2) 0.046(2) -0.0016(17) 0.0004(16) -0.0028(16)
C45 0.061(2) 0.064(2) 0.047(2) -0.0040(19) 0.0022(19) 0.005(2)
C46 0.064(3) 0.074(3) 0.048(2) -0.007(2) 0.0044(19) 0.001(2)
C47 0.058(2) 0.057(2) 0.055(2) -0.0103(19) 0.0098(19) 0.0039(19)
C48 0.0421(18) 0.045(2) 0.054(2) -0.0040(17) 0.0050(16) 0.0006(15)
C49 0.054(2) 0.049(2) 0.062(3) -0.0015(18) 0.0123(19) 0.0099(17)
C50 0.064(2) 0.046(2) 0.064(3) 0.0046(19) 0.009(2) 0.0080(18)
C51 0.061(2) 0.046(2) 0.054(2) 0.0018(18) 0.0088(19) 0.0048(18)
C52 0.045(2) 0.049(2) 0.062(3) 0.0009(19) -0.0079(18) -0.0029(17)
C53 0.059(2) 0.061(2) 0.064(3) 0.006(2) -0.010(2) 0.002(2)
C54 0.063(3) 0.061(3) 0.075(3) 0.013(2) -0.012(2) 0.011(2)
C55 0.054(2) 0.053(2) 0.085(3) 0.007(2) -0.010(2) 0.0074(19)
C56 0.0394(19) 0.047(2) 0.073(3) 0.0004(19) -0.0033(18) -0.0007(16)
C57 0.051(2) 0.051(2) 0.092(4) -0.007(2) -0.001(2) 0.0030(19)
C58 0.056(3) 0.065(3) 0.090(4) -0.015(3) -0.003(2) 0.005(2)
C59 0.052(2) 0.065(3) 0.072(3) -0.007(2) -0.005(2) -0.003(2)
C61 0.061(2) 0.060(2) 0.052(2) 0.0108(19) 0.016(2) 0.0124(19)
C62 0.054(2) 0.052(2) 0.063(3) 0.0075(19) 0.017(2) 0.0063(18)
C63 0.054(2) 0.052(2) 0.050(2) 0.0050(17) 0.0103(18) 0.0098(17)
C64 0.057(2) 0.049(2) 0.092(4) 0.013(2) 0.031(3) 0.0105(19)
C65 0.068(3) 0.068(3) 0.121(5) 0.032(3) 0.038(3) 0.014(2)
C66 0.069(3) 0.078(4) 0.171(7) 0.044(4) 0.058(4) 0.008(3)
C67 0.051(3) 0.069(3) 0.169(7) 0.029(4) 0.025(4) 0.000(2)
C68 0.042(2) 0.051(2) 0.139(5) 0.008(3) 0.018(3) 0.0045(19)
C69 0.044(3) 0.064(3) 0.194(8) -0.016(4) -0.003(4) -0.010(2)
C70 0.053(3) 0.081(4) 0.195(9) -0.034(5) -0.022(4) 0.001(3)
C71 0.053(3) 0.074(3) 0.117(5) -0.025(3) -0.013(3) 0.002(2)
C72 0.057(2) 0.059(2) 0.052(2) 0.0074(19) 0.0039(19) 0.0089(19)
C73 0.069(3) 0.091(3) 0.052(3) 0.016(2) 0.000(2) 0.004(2)
C74 0.077(3) 0.124(5) 0.056(3) 0.017(3) -0.012(2) 0.000(3)
C75 0.065(3) 0.111(4) 0.054(3) 0.006(3) -0.015(2) -0.002(3)
C76 0.049(2) 0.071(3) 0.051(2) 0.002(2) -0.0045(18) 0.0018(19)
C77 0.043(2) 0.076(3) 0.073(3) -0.001(2) -0.006(2) -0.005(2)
C78 0.046(2) 0.063(3) 0.081(3) 0.004(2) 0.008(2) -0.0036(19)
C79 0.049(2) 0.050(2) 0.058(2) -0.0002(18) 0.0090(18) 0.0019(17)
B1 0.067(3) 0.101(4) 0.060(3) 0.014(3) -0.006(3) -0.014(3)
F11 0.078(2) 0.120(3) 0.139(3) -0.007(2) 0.009(2) -0.014(2)
F12 0.100(2) 0.135(3) 0.0665(19) 0.0308(19) -0.0186(16) -0.035(2)
F13 0.092(2) 0.145(3) 0.071(2) -0.007(2) -0.0189(16) -0.037(2)
F14 0.0702(17) 0.135(3) 0.0677(18) 0.0283(18) 0.0003(14) -0.0160(17)
B2 0.075(3) 0.068(3) 0.051(3) 0.000(2) -0.008(2) 0.004(3)
F21 0.226(5) 0.174(4) 0.074(2) 0.000(2) 0.018(3) 0.124(4)
F22 0.131(3) 0.0782(19) 0.0614(17) 0.0073(14) -0.0148(17) 0.0023(18)
F23 0.148(3) 0.105(2) 0.0636(19) -0.0028(17) -0.0180(19) -0.011(2)
F24 0.093(3) 0.162(4) 0.192(5) 0.100(4) -0.021(3) -0.024(3)
B3 0.093(5) 0.095(5) 0.102(6) 0.009(4) 0.011(4) -0.031(4)
F31 0.106(3) 0.264(6) 0.097(3) 0.039(3) -0.009(2) -0.080(3)
F32 0.090(2) 0.118(3) 0.134(3) -0.003(2) -0.009(2) -0.022(2)
F33 0.209(5) 0.101(3) 0.183(5) 0.014(3) -0.005(4) -0.022(3)
F34 0.138(3) 0.126(3) 0.170(4) 0.014(3) 0.044(3) -0.059(3)
B4 0.080(4) 0.073(3) 0.055(3) 0.007(3) 0.013(3) -0.004(3)
F41 0.144(3) 0.092(2) 0.085(2) -0.0089(18) 0.011(2) 0.004(2)
F42 0.163(4) 0.252(6) 0.090(3) -0.033(3) 0.057(3) -0.115(4)
F43 0.146(4) 0.147(4) 0.175(5) 0.040(3) -0.009(3) 0.059(3)
F44 0.121(3) 0.108(2) 0.071(2) 0.0004(17) 0.0183(18) -0.030(2)
N41 0.112(4) 0.111(4) 0.115(5) -0.010(4) 0.008(4) -0.023(3)
C81 0.094(4) 0.118(5) 0.097(5) 0.029(4) 0.004(4) -0.008(4)
C82 0.136(7) 0.206(10) 0.095(6) 0.020(6) 0.028(5) 0.022(7)
N42 0.129(4) 0.081(3) 0.077(3) 0.010(2) 0.037(3) 0.027(3)
C83 0.098(4) 0.081(3) 0.070(3) 0.005(3) 0.015(3) 0.024(3)
C84 0.151(7) 0.130(6) 0.112(6) -0.004(5) 0.048(5) 0.042(5)

loop_
_atom_type_symbol
_atom_type_description
_atom_type_scat_dispersion_real
_atom_type_scat_dispersion_imag
_atom_type_scat_source
C C 0.0033 0.0016 'International Tables Vol C Tables 4.2.6.8 and 6.1.1.4'
H H 0.0000 0.0000 'International Tables Vol C Tables 4.2.6.8 and 6.1.1.4'
N N 0.0061 0.0033 'International Tables Vol C Tables 4.2.6.8 and 6.1.1.4'
B B 0.0013 0.0007 'International Tables Vol C Tables 4.2.6.8 and 6.1.1.4'
F F 0.0171 0.0103 'International Tables Vol C Tables 4.2.6.8 and 6.1.1.4'
Co Co 0.3494 0.9721 'International Tables Vol C Tables 4.2.6.8 and 6.1.1.4'

loop_
_geom_angle_atom_site_label_1
_geom_angle_atom_site_label_2
_geom_angle_atom_site_label_3
_geom_angle
N36 Co1 N1 128.04(12)
N36 Co1 N32 77.31(12)
N1 Co1 N32 102.39(12)
N36 Co1 N3 154.60(13)
N1 Co1 N3 75.93(12)
N32 Co1 N3 108.28(12)
N36 Co1 N38 73.11(12)
N1 Co1 N38 86.37(12)
N32 Co1 N38 147.81(12)
N3 Co1 N38 103.89(12)
N36 Co1 N5 82.60(13)
N1 Co1 N5 148.31(12)
N32 Co1 N5 91.31(12)
N3 Co1 N5 72.65(12)
N38 Co1 N5 97.14(12)
N2 Co2 N6 76.26(12)
N2 Co2 N13 116.33(12)
N6 Co2 N13 155.02(12)
N2 Co2 N11 99.13(12)
N6 Co2 N11 125.02(12)
N13 Co2 N11 76.20(12)
N2 Co2 N8 147.26(13)
N6 Co2 N8 73.09(13)
N13 Co2 N8 96.39(13)
N11 Co2 N8 89.25(12)
N2 Co2 N15 90.33(12)
N6 Co2 N15 85.94(13)
N13 Co2 N15 73.07(12)
N11 Co2 N15 148.92(13)
N8 Co2 N15 98.66(12)
N16 Co3 N23 155.55(12)
N16 Co3 N12 76.46(12)
N23 Co3 N12 116.82(12)
N16 Co3 N21 122.67(12)
N23 Co3 N21 76.74(12)
N12 Co3 N21 101.38(12)
N16 Co3 N18 73.39(12)
N23 Co3 N18 94.12(12)
N12 Co3 N18 148.85(12)
N21 Co3 N18 88.51(12)
N16 Co3 N25 87.29(11)
N23 Co3 N25 73.56(12)
N12 Co3 N25 87.75(12)
N21 Co3 N25 149.88(12)
N18 Co3 N25 98.40(12)
N22 Co4 N33 118.83(13)
N22 Co4 N26 77.10(13)
N33 Co4 N26 151.77(13)
N22 Co4 N31 101.53(12)
N33 Co4 N31 76.97(14)
N26 Co4 N31 125.11(12)
N22 Co4 N28 149.12(13)
N33 Co4 N28 91.53(13)
N26 Co4 N28 72.84(14)
N31 Co4 N28 90.15(12)
N22 Co4 N35 87.92(14)
N33 Co4 N35 72.75(17)
N26 Co4 N35 85.57(14)
N31 Co4 N35 149.10(15)
N28 Co4 N35 96.61(13)
N2 N1 C2 108.1(3)
N2 N1 Co1 136.0(2)
C2 N1 Co1 115.5(2)
N1 N2 C3 108.1(3)
N1 N2 Co2 136.4(2)
C3 N2 Co2 114.8(2)
C8 N3 C4 119.5(3)
C8 N3 Co1 121.8(3)
C4 N3 Co1 118.4(2)
C9 N4 N5 110.6(4)
C9 N4 C8 130.9(4)
N5 N4 C8 118.2(3)
C11 N5 N4 105.3(3)
C11 N5 Co1 141.2(3)
N4 N5 Co1 110.7(2)
C16 N6 C12 120.0(4)
C16 N6 Co2 121.5(3)
C12 N6 Co2 117.2(3)
C17 N7 N8 111.3(4)
C17 N7 C16 130.6(4)
N8 N7 C16 118.1(3)
C19 N8 N7 105.2(3)
C19 N8 Co2 141.7(3)
N7 N8 Co2 113.2(3)
N12 N11 C22 107.8(3)
N12 N11 Co2 137.0(2)
C22 N11 Co2 115.1(2)
N11 N12 C23 107.9(3)
N11 N12 Co3 135.8(2)
C23 N12 Co3 114.6(2)
C28 N13 C24 120.2(3)
C28 N13 Co2 121.6(3)
C24 N13 Co2 118.0(2)
N15 N14 C29 110.5(3)
N15 N14 C28 118.4(3)
C29 N14 C28 131.1(4)
C31 N15 N14 105.3(3)
C31 N15 Co2 141.2(3)
N14 N15 Co2 113.0(2)
C36 N16 C32 119.4(3)
C36 N16 Co3 121.7(3)
C32 N16 Co3 117.7(2)
C37 N17 N18 111.2(3)
C37 N17 C36 130.9(4)
N18 N17 C36 117.9(3)
C39 N18 N17 104.9(3)
C39 N18 Co3 141.5(3)
N17 N18 Co3 113.6(2)
N22 N21 C42 108.1(3)
N22 N21 Co3 136.8(3)
C42 N21 Co3 115.0(2)
N21 N22 C43 108.1(3)
N21 N22 Co4 135.8(3)
C43 N22 Co4 114.2(2)
C48 N23 C44 119.6(3)
C48 N23 Co3 122.0(3)
C44 N23 Co3 118.2(2)
C49 N24 N25 111.2(3)
C49 N24 C48 131.0(3)
N25 N24 C48 117.6(3)
C51 N25 N24 104.6(3)
C51 N25 Co3 141.2(3)
N24 N25 Co3 113.6(2)
C56 N26 C52 119.7(4)
C56 N26 Co4 122.2(3)
C52 N26 Co4 116.9(3)
C57 N27 N28 111.2(4)
C57 N27 C56 130.7(4)
N28 N27 C56 118.1(3)
C59 N28 N27 104.6(4)
C59 N28 Co4 141.8(3)
N27 N28 Co4 113.6(3)
N32 N31 C62 106.9(3)
N32 N31 Co4 138.6(2)
C62 N31 Co4 114.5(3)
N31 N32 C63 108.2(3)
N31 N32 Co1 137.6(2)
C63 N32 Co1 113.6(3)
C68 N33 C64 119.3(4)
C68 N33 Co4 122.5(4)
C64 N33 Co4 117.8(3)
N35 N34 C69 110.7(6)
N35 N34 C68 118.8(4)
C69 N34 C68 130.4(6)
C71 N35 N34 105.4(4)
C71 N35 Co4 141.9(4)
N34 N35 Co4 112.6(3)
C76 N36 C72 120.1(4)
C76 N36 Co1 120.7(3)
C72 N36 Co1 117.4(3)
C77 N37 N38 111.0(4)
C77 N37 C76 131.3(4)
N38 N37 C76 117.4(3)
C79 N38 N37 104.8(3)
C79 N38 Co1 141.5(3)
N37 N38 Co1 113.1(2)
C3 C1 C2 103.8(3)
N1 C2 C1 110.0(3)
N1 C2 C4 116.8(3)
C1 C2 C4 133.2(4)
N2 C3 C1 110.0(3)
N2 C3 C12 116.7(3)
C1 C3 C12 133.3(4)
N3 C4 C5 121.0(4)
N3 C4 C2 112.5(3)
C5 C4 C2 126.5(4)
C6 C5 C4 118.6(4)
C7 C6 C5 120.4(4)
C8 C7 C6 117.1(4)
N3 C8 C7 123.5(4)
N3 C8 N4 113.4(3)
C7 C8 N4 123.1(4)
C10 C9 N4 107.2(4)
C9 C10 C11 106.0(4)
N5 C11 C10 110.9(4)
N6 C12 C13 120.7(4)
N6 C12 C3 112.8(4)
C13 C12 C3 126.5(4)
C12 C13 C14 117.6(4)
C15 C14 C13 121.7(4)
C14 C15 C16 116.1(4)
N6 C16 C15 123.8(4)
N6 C16 N7 112.8(4)
C15 C16 N7 123.4(4)
N7 C17 C18 106.6(4)
C17 C18 C19 106.0(4)
N8 C19 C18 110.9(5)
C22 C21 C23 103.3(3)
N11 C22 C21 110.3(3)
N11 C22 C24 117.0(3)
C21 C22 C24 132.6(4)
N12 C23 C21 110.7(3)
N12 C23 C32 116.8(3)
C21 C23 C32 132.5(4)
N13 C24 C25 121.0(4)
N13 C24 C22 113.0(3)
C25 C24 C22 126.0(4)
C24 C25 C26 118.0(4)
C27 C26 C25 120.7(4)
C26 C27 C28 117.8(4)
N13 C28 C27 122.3(4)
N13 C28 N14 113.6(3)
C27 C28 N14 124.1(4)
C30 C29 N14 107.6(4)
C29 C30 C31 105.3(4)
N15 C31 C30 111.3(4)
N16 C32 C33 121.1(3)
N16 C32 C23 112.2(3)
C33 C32 C23 126.6(4)
C32 C33 C34 118.8(4)
C33 C34 C35 120.8(4)
C36 C35 C34 116.2(4)
N16 C36 C35 123.8(4)
N16 C36 N17 112.7(3)
C35 C36 N17 123.4(3)
C38 C37 N17 107.3(4)
C37 C38 C39 105.8(4)
N18 C39 C38 110.8(4)
C42 C41 C43 103.5(4)
N21 C42 C41 110.5(3)
N21 C42 C44 117.2(3)
C41 C42 C44 132.4(4)
N22 C43 C41 109.9(3)
N22 C43 C52 117.3(4)
C41 C43 C52 132.8(4)
N23 C44 C45 121.0(4)
N23 C44 C42 112.5(3)
C45 C44 C42 126.5(4)
C46 C45 C44 118.4(4)
C47 C46 C45 121.1(4)
C46 C47 C48 116.6(4)
N23 C48 C47 123.3(4)
N23 C48 N24 112.9(3)
C47 C48 N24 123.7(3)
N24 C49 C50 107.0(3)
C49 C50 C51 105.9(4)
N25 C51 C50 111.4(4)
N26 C52 C53 120.4(4)
N26 C52 C43 112.6(4)
C53 C52 C43 126.9(4)
C52 C53 C54 118.8(5)
C55 C54 C53 121.2(4)
C54 C55 C56 117.2(4)
N26 C56 C55 122.6(4)
N26 C56 N27 112.5(4)
C55 C56 N27 124.9(4)
C58 C57 N27 107.0(4)
C57 C58 C59 105.5(4)
N28 C59 C58 111.7(5)
C63 C61 C62 103.1(4)
N31 C62 C61 111.1(4)
N31 C62 C64 116.7(4)
C61 C62 C64 132.2(4)
N32 C63 C61 110.6(4)
N32 C63 C72 117.8(3)
C61 C63 C72 131.6(4)
N33 C64 C65 122.3(5)
N33 C64 C62 113.1(4)
C65 C64 C62 124.6(5)
C64 C65 C66 116.6(6)
C67 C66 C65 121.1(6)
C68 C67 C66 117.9(5)
N33 C68 C67 122.8(6)
N33 C68 N34 113.0(5)
C67 C68 N34 124.1(5)
C70 C69 N34 106.2(6)
C69 C70 C71 106.9(6)
N35 C71 C70 110.7(7)
N36 C72 C73 120.8(4)
N36 C72 C63 112.3(4)
C73 C72 C63 127.0(4)
C72 C73 C74 117.6(4)
C75 C74 C73 121.5(5)
C74 C75 C76 117.3(5)
N36 C76 C75 122.7(4)
N36 C76 N37 112.5(4)
C75 C76 N37 124.8(4)
C78 C77 N37 106.9(4)
C77 C78 C79 106.2(4)
N38 C79 C78 111.0(4)
F12 B1 F14 110.7(5)
F12 B1 F13 111.5(5)
F14 B1 F13 109.9(5)
F12 B1 F11 107.0(5)
F14 B1 F11 108.1(5)
F13 B1 F11 109.5(5)
F23 B2 F24 108.5(5)
F23 B2 F21 110.1(5)
F24 B2 F21 106.7(5)
F23 B2 F22 109.5(4)
F24 B2 F22 110.7(4)
F21 B2 F22 111.2(5)
F34 B3 F31 109.5(7)
F34 B3 F33 114.0(7)
F31 B3 F33 105.7(6)
F34 B3 F32 112.4(6)
F31 B3 F32 106.8(6)
F33 B3 F32 108.0(7)
F42 B4 F41 113.7(5)
F42 B4 F43 112.6(6)
F41 B4 F43 106.1(5)
F42 B4 F44 108.2(5)
F41 B4 F44 109.3(4)
F43 B4 F44 106.8(5)
N41 C81 C82 174.6(8)
N42 C83 C84 177.4(8)

loop_
_geom_bond_atom_site_label_1
_geom_bond_atom_site_label_2
_geom_bond_distance
Co1 N36 2.080(3)
Co1 N1 2.098(3)
Co1 N32 2.104(3)
Co1 N3 2.110(3)
Co1 N38 2.190(3)
Co1 N5 2.276(3)
Co2 N2 2.095(3)
Co2 N6 2.098(3)
Co2 N13 2.104(3)
Co2 N11 2.110(3)
Co2 N8 2.207(3)
Co2 N15 2.225(3)
Co3 N16 2.091(3)
Co3 N23 2.090(3)
Co3 N12 2.097(3)
Co3 N21 2.097(3)
Co3 N18 2.202(3)
Co3 N25 2.203(3)
Co4 N22 2.073(3)
Co4 N33 2.083(4)
Co4 N26 2.092(3)
Co4 N31 2.118(3)
Co4 N28 2.238(3)
Co4 N35 2.266(4)
N1 N2 1.329(4)
N1 C2 1.362(5)
N2 C3 1.361(5)
N3 C8 1.330(5)
N3 C4 1.338(5)
N4 C9 1.357(5)
N4 N5 1.368(5)
N4 C8 1.402(5)
N5 C11 1.304(6)
N6 C16 1.317(5)
N6 C12 1.351(5)
N7 C17 1.354(6)
N7 N8 1.368(5)
N7 C16 1.408(6)
N8 C19 1.322(5)
N11 N12 1.339(4)
N11 C22 1.365(5)
N12 C23 1.356(5)
N13 C28 1.321(5)
N13 C24 1.352(5)
N14 N15 1.366(5)
N14 C29 1.369(5)
N14 C28 1.396(5)
N15 C31 1.320(5)
N16 C36 1.326(5)
N16 C32 1.348(5)
N17 C37 1.363(5)
N17 N18 1.364(5)
N17 C36 1.414(5)
N18 C39 1.328(5)
N21 N22 1.340(4)
N21 C42 1.359(5)
N22 C43 1.365(5)
N23 C48 1.326(5)
N23 C44 1.349(5)
N24 C49 1.356(5)
N24 N25 1.374(4)
N24 C48 1.416(5)
N25 C51 1.333(5)
N26 C56 1.342(5)
N26 C52 1.350(6)
N27 C57 1.357(5)
N27 N28 1.358(5)
N27 C56 1.417(6)
N28 C59 1.317(6)
N31 N32 1.350(4)
N31 C62 1.362(5)
N32 C63 1.354(5)
N33 C68 1.342(6)
N33 C64 1.350(7)
N34 N35 1.351(6)
N34 C69 1.375(7)
N34 C68 1.405(8)
N35 C71 1.326(7)
N36 C76 1.339(5)
N36 C72 1.350(5)
N37 C77 1.359(5)
N37 N38 1.369(5)
N37 C76 1.402(6)
N38 C79 1.321(5)
C1 C3 1.382(6)
C1 C2 1.383(6)
C2 C4 1.463(5)
C3 C12 1.454(5)
C4 C5 1.388(5)
C5 C6 1.383(6)
C6 C7 1.382(6)
C7 C8 1.374(6)
C9 C10 1.335(7)
C10 C11 1.406(7)
C12 C13 1.390(6)
C13 C14 1.392(6)
C14 C15 1.380(7)
C15 C16 1.382(6)
C17 C18 1.363(7)
C18 C19 1.398(7)
C21 C22 1.384(5)
C21 C23 1.387(5)
C22 C24 1.451(5)
C23 C32 1.469(5)
C24 C25 1.385(6)
C25 C26 1.391(6)
C26 C27 1.372(7)
C27 C28 1.388(6)
C29 C30 1.349(7)
C30 C31 1.410(6)
C32 C33 1.376(5)
C33 C34 1.379(6)
C34 C35 1.394(6)
C35 C36 1.380(6)
C37 C38 1.346(7)
C38 C39 1.413(6)
C41 C42 1.388(5)
C41 C43 1.395(6)
C42 C44 1.463(5)
C43 C52 1.450(5)
C44 C45 1.384(6)
C45 C46 1.380(6)
C46 C47 1.384(6)
C47 C48 1.384(6)
C49 C50 1.364(6)
C50 C51 1.392(6)
C52 C53 1.383(6)
C53 C54 1.384(6)
C54 C55 1.365(7)
C55 C56 1.386(6)
C57 C58 1.347(7)
C58 C59 1.394(7)
C61 C63 1.385(6)
C61 C62 1.383(6)
C62 C64 1.470(6)
C63 C72 1.470(6)
C64 C65 1.387(7)
C65 C66 1.406(9)
C66 C67 1.383(10)
C67 C68 1.365(8)
C69 C70 1.345(11)
C70 C71 1.383(8)
C72 C73 1.388(6)
C73 C74 1.400(7)
C74 C75 1.371(8)
C75 C76 1.376(6)
C77 C78 1.346(7)
C78 C79 1.399(6)
B1 F12 1.351(7)
B1 F14 1.379(6)
B1 F13 1.382(7)
B1 F11 1.402(8)
B2 F23 1.343(6)
B2 F24 1.347(7)
B2 F21 1.354(7)
B2 F22 1.387(6)
B3 F34 1.327(8)
B3 F31 1.358(9)
B3 F33 1.386(10)
B3 F32 1.411(9)
B4 F42 1.330(7)
B4 F41 1.366(7)
B4 F43 1.370(7)
B4 F44 1.393(6)
N41 C81 1.139(9)
C81 C82 1.503(12)
N42 C83 1.132(6)
C83 C84 1.454(8)

loop_
_platon_squeeze_void_nr
_platon_squeeze_void_average_x
_platon_squeeze_void_average_y
_platon_squeeze_void_average_z
_platon_squeeze_void_volume
_platon_squeeze_void_count_electrons
_platon_squeeze_void_content
1 -0.015 -0.000 -0.000 545 103 ' '
2 0.473 0.500 0.500 545 103 ' '
3 0.309 0.226 0.263 78 20 ' '
4 0.309 0.274 0.763 78 20 ' '
5 0.691 0.726 0.237 78 20 ' '
6 0.691 0.774 0.737 78 20 ' '
